data_2236180
loop_
_publ_author_name
'Zhang, Zhao'
'L\"u, Xingqiang'
'Zhao, Shunsheng'
'Liu, Xiangrong'

_publ_section_title
;
 (<i>Z</i>)-4-[(3-Aminonaphthalen-2-ylamino)(phenyl)methylidene]-3-methyl-1-phenyl-1<i>H</i>-pyrazol-5(4<i>H</i>)-one
;
_journal_coeditor_code FF2079
_journal_issue 9
_journal_name_full 'Acta Crystallographica Section E'
_journal_page_first o2777
_journal_paper_doi 10.1107/S1600536812034770
_journal_volume 68
_journal_year 2012
_chemical_formula_iupac 'C27 H22 N4 O'
_chemical_formula_moiety 'C27 H22 N4 O'
_chemical_formula_sum 'C27 H22 N4 O'
_chemical_formula_weight 418.49
_chemical_name_systematic
;
(<i>Z</i>)-4-[(3-Aminonaphthalen-2-ylamino)(phenyl)methylidene]-
3-methyl-1-phenyl-1<i>H</i>-pyrazol-5(4<i>H</i>)-one
;
_space_group_IT_number 14
_symmetry_cell_setting monoclinic
_symmetry_space_group_name_Hall '-P 2yn'
_symmetry_space_group_name_H-M 'P 1 21/n 1'
_atom_sites_solution_hydrogens geom
_atom_sites_solution_primary direct
_atom_sites_solution_secondary difmap
_audit_creation_method SHELXL97
_cell_angle_alpha 90.00
_cell_angle_beta 110.797(2)
_cell_angle_gamma 90.00
_cell_formula_units_Z 4
_cell_length_a 9.8052(14)
_cell_length_b 18.041(3)
_cell_length_c 13.2193(18)
_cell_measurement_reflns_used 4488
_cell_measurement_temperature 296(2)
_cell_measurement_theta_max 25.10
_cell_measurement_theta_min 1.85
_cell_volume 2186.1(6)
_computing_cell_refinement 'SAINT (Bruker, 2001)'
_computing_data_collection 'SMART (Bruker, 2001)'
_computing_data_reduction 'SAINT (Bruker, 2001)'
_computing_molecular_graphics 'SHELXTL (Sheldrick, 2008)'
_computing_publication_material 'SHELXTL (Sheldrick, 2008)'
_computing_structure_refinement 'SHELXL97 (Sheldrick, 2008)'
_computing_structure_solution 'SHELXS97 (Sheldrick, 2008)'
_diffrn_ambient_temperature 296(2)
_diffrn_measured_fraction_theta_full 0.997
_diffrn_measured_fraction_theta_max 0.997
_diffrn_measurement_device_type 'Bruker SMART 1K CCD area-detector'
_diffrn_measurement_method 'thin-slice \w'
_diffrn_radiation_monochromator graphite
_diffrn_radiation_source 'fine-focus sealed tube'
_diffrn_radiation_type MoK\a
_diffrn_radiation_wavelength 0.71073
_diffrn_reflns_av_R_equivalents 0.0272
_diffrn_reflns_av_sigmaI/netI 0.0339
_diffrn_reflns_limit_h_max 11
_diffrn_reflns_limit_h_min -11
_diffrn_reflns_limit_k_max 15
_diffrn_reflns_limit_k_min -21
_diffrn_reflns_limit_l_max 14
_diffrn_reflns_limit_l_min -15
_diffrn_reflns_number 10878
_diffrn_reflns_theta_full 25.09
_diffrn_reflns_theta_max 25.09
_diffrn_reflns_theta_min 2.00
_exptl_absorpt_coefficient_mu 0.080
_exptl_absorpt_correction_T_max 0.981
_exptl_absorpt_correction_T_min 0.976
_exptl_absorpt_correction_type multi-scan
_exptl_absorpt_process_details '(SADABS; Sheldrick, 2004)'
_exptl_crystal_colour red
_exptl_crystal_density_diffrn 1.272
_exptl_crystal_density_method 'not measured'
_exptl_crystal_description block
_exptl_crystal_F_000 880
_exptl_crystal_size_max 0.31
_exptl_crystal_size_mid 0.25
_exptl_crystal_size_min 0.24
_refine_diff_density_max 0.186
_refine_diff_density_min -0.131
_refine_ls_extinction_coef 0.0046(10)
_refine_ls_extinction_expression Fc^*^=kFc[1+0.001xFc^2^\l^3^/sin(2\q)]^-1/4^
_refine_ls_extinction_method 'SHELXL97 (Sheldrick, 2008)'
_refine_ls_goodness_of_fit_ref 1.065
_refine_ls_hydrogen_treatment mixed
_refine_ls_matrix_type full
_refine_ls_number_parameters 290
_refine_ls_number_reflns 3886
_refine_ls_number_restraints 0
_refine_ls_restrained_S_all 1.065
_refine_ls_R_factor_all 0.0672
_refine_ls_R_factor_gt 0.0416
_refine_ls_shift/su_max 0.001
_refine_ls_shift/su_mean 0.000
_refine_ls_structure_factor_coef Fsqd
_refine_ls_weighting_details 'calc w=1/[\s^2^(Fo^2^)+(0.0572P)^2^+0.1136P] where P=(Fo^2^+2Fc^2^)/3'
_refine_ls_weighting_scheme calc
_refine_ls_wR_factor_gt 0.1058
_refine_ls_wR_factor_ref 0.1229
_reflns_number_gt 2629
_reflns_number_total 3886
_reflns_threshold_expression I>2sigma(I)
_cod_data_source_file ff2079.cif
_cod_data_source_block I
_cod_original_cell_volume 2186.0(5)
_cod_original_sg_symbol_H-M 'P 21/n'
_cod_database_code 2236180
_cod_database_fobs_code 2236180

loop_
_symmetry_equiv_pos_as_xyz
'x, y, z'
'-x+1/2, y+1/2, -z+1/2'
'-x, -y, -z'
'x-1/2, -y-1/2, z-1/2'

loop_
_atom_site_type_symbol
_atom_site_label
_atom_site_fract_x
_atom_site_fract_y
_atom_site_fract_z
_atom_site_U_iso_or_equiv
_atom_site_adp_type
_atom_site_calc_flag
_atom_site_refinement_flags
_atom_site_occupancy
_atom_site_symmetry_multiplicity
O O1 0.27552(14) 1.00646(7) 0.55789(10) 0.0609(4) Uani d . 1 1
N N2 0.43043(16) 0.85291(8) 0.47774(12) 0.0549(4) Uani d . 1 1
N N1 0.31277(16) 0.89991(8) 0.46993(11) 0.0516(4) Uani d . 1 1
N N3 0.51820(16) 1.03547(8) 0.73333(11) 0.0540(4) Uani d . 1 1
H H3A 0.4486 1.0534 0.6789 0.065 Uiso calc R 1 1
C C18 0.55379(19) 1.07787(9) 0.82950(14) 0.0490(4) Uani d . 1 1
C C26 0.5429(2) 1.19826(10) 0.90501(15) 0.0556(5) Uani d . 1 1
H H26A 0.5190 1.2483 0.8961 0.067 Uiso calc R 1 1
C C27 0.52031(19) 1.15528(10) 0.81475(14) 0.0500(4) Uani d . 1 1
C C25 0.60116(19) 1.16913(10) 1.01105(15) 0.0523(5) Uani d . 1 1
C C12 0.71102(19) 0.94103(9) 0.79235(13) 0.0476(4) Uani d . 1 1
C C11 0.57512(19) 0.97179(9) 0.71287(14) 0.0482(4) Uani d . 1 1
C C8 0.50078(19) 0.93546(9) 0.61583(13) 0.0481(4) Uani d . 1 1
C C5 0.1637(2) 0.83859(9) 0.30338(14) 0.0541(5) Uani d . 1 1
H H5A 0.2457 0.8137 0.3014 0.065 Uiso calc R 1 1
C C6 0.1758(2) 0.88711(9) 0.38791(14) 0.0488(4) Uani d . 1 1
C C7 0.3538(2) 0.95422(10) 0.54880(13) 0.0495(4) Uani d . 1 1
N N4 0.4582(2) 1.18265(11) 0.71068(14) 0.0656(5) Uani d . 1 1
C C19 0.60730(19) 1.04834(10) 0.93090(14) 0.0532(5) Uani d . 1 1
H H19A 0.6266 0.9978 0.9389 0.064 Uiso calc R 1 1
C C20 0.63419(19) 1.09256(10) 1.02421(14) 0.0504(5) Uani d . 1 1
C C21 0.6924(2) 1.06300(11) 1.12955(15) 0.0616(5) Uani d . 1 1
H H21A 0.7117 1.0125 1.1385 0.074 Uiso calc R 1 1
C C3 -0.0920(2) 0.86374(11) 0.22376(17) 0.0646(5) Uani d . 1 1
H H3B -0.1812 0.8567 0.1681 0.078 Uiso calc R 1 1
C C9 0.5400(2) 0.87347(9) 0.56375(14) 0.0507(5) Uani d . 1 1
C C13 0.7088(2) 0.87261(10) 0.83947(15) 0.0612(5) Uani d . 1 1
H H13A 0.6213 0.8469 0.8229 0.073 Uiso calc R 1 1
C C1 0.0515(2) 0.92247(10) 0.38980(15) 0.0606(5) Uani d . 1 1
H H1A 0.0572 0.9545 0.4463 0.073 Uiso calc R 1 1
C C23 0.6896(2) 1.18263(13) 1.20526(17) 0.0721(6) Uani d . 1 1
H H23A 0.7097 1.2127 1.2659 0.087 Uiso calc R 1 1
C C4 0.0309(2) 0.82743(10) 0.22284(15) 0.0610(5) Uani d . 1 1
H H4C 0.0239 0.7948 0.1668 0.073 Uiso calc R 1 1
C C24 0.6299(2) 1.21312(11) 1.10469(16) 0.0646(5) Uani d . 1 1
H H24A 0.6079 1.2634 1.0977 0.077 Uiso calc R 1 1
C C17 0.8418(2) 0.97844(11) 0.81943(16) 0.0638(5) Uani d . 1 1
H H17A 0.8446 1.0250 0.7900 0.077 Uiso calc R 1 1
C C10 0.6841(2) 0.83662(11) 0.58793(16) 0.0651(6) Uani d . 1 1
H H10A 0.6744 0.7966 0.5379 0.098 Uiso calc R 1 1
H H10B 0.7172 0.8175 0.6604 0.098 Uiso calc R 1 1
H H10C 0.7535 0.8720 0.5810 0.098 Uiso calc R 1 1
C C22 0.7211(2) 1.10693(12) 1.21862(16) 0.0671(6) Uani d . 1 1
H H22A 0.7613 1.0867 1.2876 0.081 Uiso calc R 1 1
C C2 -0.0809(2) 0.91046(11) 0.30816(17) 0.0660(6) Uani d . 1 1
H H2B -0.1638 0.9344 0.3104 0.079 Uiso calc R 1 1
C C14 0.8356(3) 0.84252(11) 0.91075(16) 0.0726(6) Uani d . 1 1
H H14A 0.8332 0.7969 0.9430 0.087 Uiso calc R 1 1
C C16 0.9680(2) 0.94749(14) 0.88954(18) 0.0805(6) Uani d . 1 1
H H16A 1.0559 0.9729 0.9067 0.097 Uiso calc R 1 1
C C15 0.9647(3) 0.87940(14) 0.93425(18) 0.0787(6) Uani d . 1 1
H H15A 1.0506 0.8582 0.9807 0.094 Uiso calc R 1 1
H H4A 0.497(2) 1.1671(11) 0.6603(17) 0.083(7) Uiso d . 1 1
H H4B 0.436(3) 1.2320(14) 0.7045(17) 0.098(8) Uiso d . 1 1

loop_
_atom_site_aniso_label
_atom_site_aniso_U_11
_atom_site_aniso_U_22
_atom_site_aniso_U_33
_atom_site_aniso_U_12
_atom_site_aniso_U_13
_atom_site_aniso_U_23
O1 0.0635(9) 0.0555(8) 0.0600(8) 0.0159(6) 0.0173(7) -0.0065(6)
N2 0.0542(10) 0.0522(9) 0.0562(10) 0.0090(7) 0.0168(8) -0.0072(7)
N1 0.0522(10) 0.0506(9) 0.0494(9) 0.0094(7) 0.0147(8) -0.0073(7)
N3 0.0600(10) 0.0483(9) 0.0482(9) 0.0088(7) 0.0124(8) -0.0048(7)
C18 0.0474(11) 0.0483(10) 0.0510(11) -0.0011(8) 0.0171(9) -0.0080(8)
C26 0.0581(12) 0.0463(10) 0.0633(12) 0.0025(8) 0.0227(10) -0.0054(9)
C27 0.0468(11) 0.0509(11) 0.0529(11) 0.0013(8) 0.0183(9) -0.0017(9)
C25 0.0474(11) 0.0527(11) 0.0585(12) -0.0064(8) 0.0211(9) -0.0085(9)
C12 0.0521(11) 0.0445(10) 0.0469(10) 0.0020(8) 0.0183(9) -0.0022(8)
C11 0.0522(11) 0.0445(10) 0.0504(11) 0.0006(8) 0.0213(9) 0.0009(8)
C8 0.0530(11) 0.0444(10) 0.0453(10) 0.0053(8) 0.0156(9) -0.0016(8)
C5 0.0588(13) 0.0497(11) 0.0527(11) 0.0026(9) 0.0183(10) -0.0022(9)
C6 0.0525(11) 0.0461(10) 0.0467(10) 0.0015(8) 0.0160(9) 0.0030(8)
C7 0.0591(12) 0.0476(10) 0.0438(10) 0.0048(9) 0.0208(9) -0.0003(8)
N4 0.0803(13) 0.0607(12) 0.0561(11) 0.0229(9) 0.0246(10) 0.0045(9)
C19 0.0566(12) 0.0461(10) 0.0570(12) 0.0013(8) 0.0205(10) -0.0016(9)
C20 0.0452(11) 0.0538(11) 0.0527(11) -0.0046(8) 0.0180(9) -0.0050(9)
C21 0.0644(13) 0.0646(13) 0.0579(12) -0.0017(10) 0.0245(10) -0.0017(10)
C3 0.0579(13) 0.0642(13) 0.0609(13) -0.0016(10) 0.0078(10) 0.0031(10)
C9 0.0551(12) 0.0476(10) 0.0488(11) 0.0056(8) 0.0175(10) 0.0000(8)
C13 0.0642(13) 0.0487(11) 0.0619(13) -0.0055(9) 0.0115(10) 0.0026(10)
C1 0.0603(13) 0.0642(12) 0.0562(12) 0.0064(10) 0.0192(11) -0.0059(10)
C23 0.0765(16) 0.0817(16) 0.0611(14) -0.0114(12) 0.0280(12) -0.0202(12)
C4 0.0683(14) 0.0551(12) 0.0541(12) -0.0011(10) 0.0150(11) -0.0044(9)
C24 0.0716(14) 0.0604(12) 0.0640(14) -0.0069(10) 0.0269(11) -0.0162(10)
C17 0.0571(13) 0.0641(12) 0.0697(14) -0.0029(10) 0.0219(11) 0.0122(10)
C10 0.0588(13) 0.0683(13) 0.0659(13) 0.0173(10) 0.0191(11) -0.0072(10)
C22 0.0686(14) 0.0826(16) 0.0513(12) -0.0031(11) 0.0226(11) -0.0023(11)
C2 0.0564(13) 0.0692(13) 0.0690(14) 0.0094(10) 0.0183(11) 0.0023(11)
C14 0.0867(18) 0.0538(12) 0.0636(14) 0.0054(11) 0.0098(12) 0.0096(10)
C16 0.0520(14) 0.0979(18) 0.0852(16) -0.0040(12) 0.0167(12) 0.0146(14)
C15 0.0643(15) 0.0876(17) 0.0703(15) 0.0164(12) 0.0065(12) 0.0072(13)

loop_
_atom_type_symbol
_atom_type_description
_atom_type_scat_dispersion_real
_atom_type_scat_dispersion_imag
_atom_type_scat_source
C C 0.0033 0.0016 'International Tables Vol C Tables 4.2.6.8 and 6.1.1.4'
H H 0.0000 0.0000 'International Tables Vol C Tables 4.2.6.8 and 6.1.1.4'
N N 0.0061 0.0033 'International Tables Vol C Tables 4.2.6.8 and 6.1.1.4'
O O 0.0106 0.0060 'International Tables Vol C Tables 4.2.6.8 and 6.1.1.4'

loop_
_geom_angle_atom_site_label_1
_geom_angle_atom_site_label_2
_geom_angle_atom_site_label_3
_geom_angle
C9 N2 N1 106.96(14)
C7 N1 N2 111.14(15)
C7 N1 C6 129.56(14)
N2 N1 C6 119.30(14)
C11 N3 C18 130.80(15)
C11 N3 H3A 114.6
C18 N3 H3A 114.6
C19 C18 N3 123.89(15)
C19 C18 C27 120.33(16)
N3 C18 C27 115.64(15)
C27 C26 C25 122.37(16)
C27 C26 H26A 118.8
C25 C26 H26A 118.8
C26 C27 N4 122.76(17)
C26 C27 C18 118.27(16)
N4 C27 C18 118.84(16)
C24 C25 C26 123.02(17)
C24 C25 C20 118.36(17)
C26 C25 C20 118.61(16)
C17 C12 C13 118.74(18)
C17 C12 C11 121.35(16)
C13 C12 C11 119.90(16)
N3 C11 C8 117.88(16)
N3 C11 C12 120.67(15)
C8 C11 C12 121.44(15)
C11 C8 C9 131.77(17)
C11 C8 C7 122.58(15)
C9 C8 C7 105.55(15)
C4 C5 C6 120.14(17)
C4 C5 H5A 119.9
C6 C5 H5A 119.9
C1 C6 C5 118.70(18)
C1 C6 N1 120.94(16)
C5 C6 N1 120.37(15)
O1 C7 N1 125.71(17)
O1 C7 C8 129.36(16)
N1 C7 C8 104.92(14)
C27 N4 H4A 117.6(13)
C27 N4 H4B 116.4(14)
H4A N4 H4B 112.3(19)
C18 C19 C20 121.69(16)
C18 C19 H19A 119.2
C20 C19 H19A 119.2
C21 C20 C19 122.25(17)
C21 C20 C25 119.06(16)
C19 C20 C25 118.69(16)
C22 C21 C20 121.36(19)
C22 C21 H21A 119.3
C20 C21 H21A 119.3
C2 C3 C4 118.88(19)
C2 C3 H3B 120.6
C4 C3 H3B 120.6
N2 C9 C8 111.09(16)
N2 C9 C10 118.87(16)
C8 C9 C10 129.78(17)
C14 C13 C12 120.25(19)
C14 C13 H13A 119.9
C12 C13 H13A 119.9
C2 C1 C6 120.25(18)
C2 C1 H1A 119.9
C6 C1 H1A 119.9
C24 C23 C22 121.09(19)
C24 C23 H23A 119.5
C22 C23 H23A 119.5
C5 C4 C3 121.06(18)
C5 C4 H4C 119.5
C3 C4 H4C 119.5
C23 C24 C25 120.72(19)
C23 C24 H24A 119.6
C25 C24 H24A 119.6
C16 C17 C12 120.53(19)
C16 C17 H17A 119.7
C12 C17 H17A 119.7
C9 C10 H10A 109.5
C9 C10 H10B 109.5
H10A C10 H10B 109.5
C9 C10 H10C 109.5
H10A C10 H10C 109.5
H10B C10 H10C 109.5
C21 C22 C23 119.4(2)
C21 C22 H22A 120.3
C23 C22 H22A 120.3
C3 C2 C1 120.95(19)
C3 C2 H2B 119.5
C1 C2 H2B 119.5
C15 C14 C13 120.2(2)
C15 C14 H14A 119.9
C13 C14 H14A 119.9
C15 C16 C17 120.2(2)
C15 C16 H16A 119.9
C17 C16 H16A 119.9
C14 C15 C16 120.1(2)
C14 C15 H15A 120.0
C16 C15 H15A 120.0

loop_
_geom_bond_atom_site_label_1
_geom_bond_atom_site_label_2
_geom_bond_distance
O1 C7 1.2480(19)
N2 C9 1.310(2)
N2 N1 1.4056(19)
N1 C7 1.382(2)
N1 C6 1.414(2)
N3 C11 1.346(2)
N3 C18 1.417(2)
N3 H3A 0.8600
C18 C19 1.362(2)
C18 C27 1.432(2)
C26 C27 1.373(2)
C26 C25 1.414(2)
C26 H26A 0.9300
C27 N4 1.383(2)
C25 C24 1.412(2)
C25 C20 1.415(2)
C12 C17 1.379(3)
C12 C13 1.386(2)
C12 C11 1.481(2)
C11 C8 1.394(2)
C8 C9 1.436(2)
C8 C7 1.439(2)
C5 C4 1.373(3)
C5 C6 1.391(2)
C5 H5A 0.9300
C6 C1 1.384(2)
N4 H4A 0.92(2)
N4 H4B 0.91(2)
C19 C20 1.413(2)
C19 H19A 0.9300
C20 C21 1.409(2)
C21 C22 1.363(3)
C21 H21A 0.9300
C3 C2 1.371(3)
C3 C4 1.376(3)
C3 H3B 0.9300
C9 C10 1.490(2)
C13 C14 1.377(3)
C13 H13A 0.9300
C1 C2 1.379(3)
C1 H1A 0.9300
C23 C24 1.364(3)
C23 C22 1.398(3)
C23 H23A 0.9300
C4 H4C 0.9300
C24 H24A 0.9300
C17 C16 1.374(3)
C17 H17A 0.9300
C10 H10A 0.9600
C10 H10B 0.9600
C10 H10C 0.9600
C22 H22A 0.9300
C2 H2B 0.9300
C14 C15 1.365(3)
C14 H14A 0.9300
C16 C15 1.368(3)
C16 H16A 0.9300
C15 H15A 0.9300

loop_
_geom_hbond_atom_site_label_D
_geom_hbond_atom_site_label_H
_geom_hbond_atom_site_label_A
_geom_hbond_site_symmetry_A
_geom_hbond_distance_DH
_geom_hbond_distance_HA
_geom_hbond_distance_DA
_geom_hbond_angle_DHA
_geom_hbond_publ_flag
N3 H3A O1 . 0.86 2.06 2.7196(19) 133.3 y
N4 H4A N2 3_676 0.92(2) 2.21(2) 3.121(2) 169.8(18) y

loop_
_cod_related_entry_id
_cod_related_entry_database
_cod_related_entry_code
1 ChemSpider 30658049
